data_7126140
loop_
_publ_author_name
'Guo, Jing'
'Cheong, Odelia'
'Bamford, Karlee L.'
'Zhou, Jiliang'
'Stephan, Douglas W.'

_publ_section_title
;
 Frustrated Lewis pair-catalyzed double hydroarylation of alkynes with
 N-substituted pyrroles.
;
_journal_issue 12
_journal_name_full 'Chemical communications (Cambridge, England)'
_journal_page_first 1855
_journal_page_last 1858
_journal_paper_doi 10.1039/c9cc08654d
_journal_volume 56
_journal_year 2020
_chemical_formula_moiety 'C42 H58 N4'
_chemical_formula_sum 'C42 H58 N4'
_chemical_formula_weight 618.96
_space_group_crystal_system triclinic
_space_group_IT_number 2
_space_group_name_Hall '-P 1'
_space_group_name_H-M_alt 'P -1'
_symmetry_Int_Tables_number 2
_audit_creation_date 2019-10-31
_audit_creation_method
;
Olex2 1.2
(compiled 2018.05.29 svn.r3508 for OlexSys, GUI svn.r5506)
;
_audit_update_record
;
2019-11-05 deposited with the CCDC.	2020-01-06 downloaded from the CCDC.
;
_cell_angle_alpha 85.979(13)
_cell_angle_beta 84.125(13)
_cell_angle_gamma 82.722(16)
_cell_formula_units_Z 1
_cell_length_a 6.449(3)
_cell_length_b 10.347(6)
_cell_length_c 13.623(8)
_cell_measurement_reflns_used 1458
_cell_measurement_temperature 150(2)
_cell_measurement_theta_max 23.05
_cell_measurement_theta_min 2.42
_cell_volume 895.5(8)
_computing_cell_refinement 'SAINT V8.38A (?, 2016)'
_computing_data_reduction 'SAINT V8.38A (?, 2016)'
_computing_molecular_graphics 'Olex2 (Dolomanov et al., 2009)'
_computing_publication_material 'Olex2 (Dolomanov et al., 2009)'
_computing_structure_refinement 'olex2.refine (Bourhis et al., 2015)'
_diffrn_ambient_temperature 150(2)
_diffrn_measured_fraction_theta_full 0.9961
_diffrn_measured_fraction_theta_max 0.9961
_diffrn_measurement_device_type 'Bruker APEX-II CCD'
_diffrn_measurement_method '\f and \w scans'
_diffrn_radiation_type 'Mo K\a'
_diffrn_radiation_wavelength 0.71073
_diffrn_reflns_av_R_equivalents 0.1470
_diffrn_reflns_av_unetI/netI 0.1464
_diffrn_reflns_limit_h_max 5
_diffrn_reflns_limit_h_min -7
_diffrn_reflns_limit_k_max 12
_diffrn_reflns_limit_k_min -12
_diffrn_reflns_limit_l_max 16
_diffrn_reflns_limit_l_min -16
_diffrn_reflns_number 11757
_diffrn_reflns_theta_full 25.4038
_diffrn_reflns_theta_max 25.40
_diffrn_reflns_theta_min 1.99
_diffrn_standards_number 0
_exptl_absorpt_coefficient_mu 0.067
_exptl_absorpt_correction_T_max 0.7453
_exptl_absorpt_correction_T_min 0.6905
_exptl_absorpt_correction_type multi-scan
_exptl_absorpt_process_details
;
SADABS-2016/2 (Bruker,2016/2) was used for absorption correction.
wR2(int) was 0.1083 before and 0.0508 after correction.
The Ratio of minimum to maximum transmission is 0.9265.
The \l/2 correction factor is Not present.
;
_exptl_crystal_colour colourless
_exptl_crystal_colour_primary colourless
_exptl_crystal_density_diffrn 1.1476
_exptl_crystal_description block
_exptl_crystal_F_000 338.1138
_exptl_crystal_size_max 0.3
_exptl_crystal_size_mid 0.3
_exptl_crystal_size_min 0.2
_refine_diff_density_max 0.3664
_refine_diff_density_min -0.3911
_refine_diff_density_rms 0.1012
_refine_ls_d_res_high 0.8284
_refine_ls_d_res_low 10.2467
_refine_ls_goodness_of_fit_ref 0.8225
_refine_ls_hydrogen_treatment constr
_refine_ls_matrix_type full
_refine_ls_number_constraints 44
_refine_ls_number_parameters 215
_refine_ls_number_reflns 3290
_refine_ls_number_restraints 0
_refine_ls_restrained_S_all 0.8225
_refine_ls_R_factor_all 0.1065
_refine_ls_R_factor_gt 0.0462
_refine_ls_shift/su_max 0.0000
_refine_ls_shift/su_mean 0.0000
_refine_ls_structure_factor_coef Fsqd
_refine_ls_weighting_details 'w=1/[\s^2^(Fo^2^)+(0.0097P)^2^] where P=(Fo^2^+2Fc^2^)/3'
_refine_ls_weighting_scheme calc
_refine_ls_wR_factor_gt 0.0850
_refine_ls_wR_factor_ref 0.0977
_reflns_Friedel_coverage 0.0
_reflns_limit_h_max 7
_reflns_limit_h_min -7
_reflns_limit_k_max 12
_reflns_limit_k_min -12
_reflns_limit_l_max 16
_reflns_limit_l_min 0
_reflns_number_gt 1772
_reflns_number_total 3290
_reflns_threshold_expression I>=2u(I)
_cod_data_source_file c9cc08654d2.cif
_cod_data_source_block final2_a
_cod_original_cell_volume 895.6(8)
_cod_database_code 7126140
_olex2_refinement_description
;
1. Fixed Uiso
 At 1.2 times of:
  All C(H) groups
 At 1.5 times of:
  All C(H,H,H) groups
2.a Aromatic/amide H refined with riding coordinates:
 C04(H04), C05(H05), C101(H101), C102(H102), C104(H104), C201(H201),
 C202(H202), C204(H204)
2.b Idealised Me refined as rotating group:
 C02(H02a,H02b,H02c), C12(H12a,H12b,H12c), C13(H13a,H13b,H13c), C14(H14a,H14b,
 H14c), C22(H22a,H22b,H22c), C23(H23a,H23b,H23c), C24(H24a,H24b,H24c)
;
_olex2_submission_special_instructions 'No special instructions were received'

loop_
_space_group_symop_id
_space_group_symop_operation_xyz
1 x,y,z
2 -x,-y,-z

loop_
_atom_site_label
_atom_site_type_symbol
_atom_site_fract_x
_atom_site_fract_y
_atom_site_fract_z
_atom_site_U_iso_or_equiv
_atom_site_adp_type
_atom_site_occupancy
_atom_site_refinement_flags_posn
N01 N 0.2836(2) 0.63672(17) 0.59592(13) 0.0201(4) Uani 1.000000 .
N02 N 0.5193(2) 0.08527(17) 0.82342(13) 0.0203(4) Uani 1.000000 .
C01 C 0.3278(3) 0.4398(2) 0.83432(15) 0.0169(5) Uani 1.000000 .
C02 C 0.5279(3) 0.4858(2) 0.86573(16) 0.0229(6) Uani 1.000000 .
H02a H 0.5658(11) 0.4381(8) 0.9255(5) 0.0343(8) Uiso 1.000000 GR
H02b H 0.6404(6) 0.4708(11) 0.8144(4) 0.0343(8) Uiso 1.000000 GR
H02c H 0.5023(6) 0.5773(3) 0.8768(9) 0.0343(8) Uiso 1.000000 GR
C03 C 0.1511(3) 0.4691(2) 0.91889(15) 0.0158(5) Uani 1.000000 .
C04 C 0.0793(3) 0.3729(2) 0.98483(16) 0.0207(5) Uani 1.000000 .
H04 H 0.1306(3) 0.2860(2) 0.97564(16) 0.0248(6) Uiso 1.000000 R
C05 C -0.0678(3) 0.4030(2) 1.06448(16) 0.0211(5) Uani 1.000000 .
H05 H -0.1113(3) 0.3359(2) 1.10763(16) 0.0253(7) Uiso 1.000000 R
C11 C 0.3477(3) 0.7319(2) 0.51549(16) 0.0214(5) Uani 1.000000 .
C12 C 0.2624(3) 0.7041(2) 0.42056(17) 0.0349(7) Uani 1.000000 .
H12a H 0.3046(17) 0.6144(4) 0.4064(5) 0.0523(10) Uiso 1.000000 GR
H12b H 0.1119(3) 0.7204(12) 0.4279(4) 0.0523(10) Uiso 1.000000 GR
H12c H 0.3167(16) 0.7597(9) 0.3672(2) 0.0523(10) Uiso 1.000000 GR
C13 C 0.2637(3) 0.8701(2) 0.54519(18) 0.0368(7) Uani 1.000000 .
H13a H 0.1130(3) 0.8795(5) 0.5526(9) 0.0551(10) Uiso 1.000000 GR
H13b H 0.3144(16) 0.8852(5) 0.6067(5) 0.0551(10) Uiso 1.000000 GR
H13c H 0.3110(17) 0.9324(2) 0.4949(5) 0.0551(10) Uiso 1.000000 GR
C14 C 0.5883(3) 0.7181(2) 0.49842(18) 0.0364(7) Uani 1.000000 .
H14a H 0.6447(3) 0.7395(14) 0.5570(4) 0.0546(10) Uiso 1.000000 GR
H14b H 0.6405(3) 0.6299(4) 0.4835(10) 0.0546(10) Uiso 1.000000 GR
H14c H 0.6300(3) 0.7764(11) 0.4441(7) 0.0546(10) Uiso 1.000000 GR
C21 C 0.6805(3) -0.0309(2) 0.82987(16) 0.0203(5) Uani 1.000000 .
C22 C 0.8145(3) -0.0411(2) 0.73055(16) 0.0340(7) Uani 1.000000 .
H22a H 0.7260(4) -0.0488(13) 0.6792(2) 0.0510(10) Uiso 1.000000 GR
H22b H 0.8841(16) 0.0358(6) 0.7166(5) 0.0510(10) Uiso 1.000000 GR
H22c H 0.9173(14) -0.1166(7) 0.7336(4) 0.0510(10) Uiso 1.000000 GR
C23 C 0.8179(3) -0.0177(2) 0.91177(17) 0.0303(6) Uani 1.000000 .
H23a H 0.8845(15) 0.0604(7) 0.8987(5) 0.0454(9) Uiso 1.000000 GR
H23b H 0.7329(4) -0.0132(13) 0.9738(2) 0.0454(9) Uiso 1.000000 GR
H23c H 0.9231(13) -0.0919(6) 0.9146(6) 0.0454(9) Uiso 1.000000 GR
C24 C 0.5712(3) -0.1535(2) 0.85175(19) 0.0345(7) Uani 1.000000 .
H24a H 0.4832(16) -0.1462(6) 0.9128(5) 0.0518(10) Uiso 1.000000 GR
H24b H 0.4870(16) -0.1630(7) 0.7992(5) 0.0518(10) Uiso 1.000000 GR
H24c H 0.6747(3) -0.2283(3) 0.8571(10) 0.0518(10) Uiso 1.000000 GR
C100 C 0.2681(3) 0.5149(2) 0.73944(16) 0.0164(5) Uani 1.000000 .
C101 C 0.0783(3) 0.5166(2) 0.69484(17) 0.0267(6) Uani 1.000000 .
H101 H -0.0359(3) 0.4743(2) 0.72058(17) 0.0321(7) Uiso 1.000000 R
C102 C 0.0909(3) 0.5901(2) 0.60855(17) 0.0278(6) Uani 1.000000 .
H102 H -0.0130(3) 0.6064(2) 0.56516(17) 0.0334(7) Uiso 1.000000 R
C104 C 0.3877(3) 0.5924(2) 0.67628(15) 0.0202(5) Uani 1.000000 .
H104 H 0.5204(3) 0.6116(2) 0.68694(15) 0.0243(6) Uiso 1.000000 R
C200 C 0.3702(3) 0.2943(2) 0.81884(15) 0.0163(5) Uani 1.000000 .
C201 C 0.2390(3) 0.2152(2) 0.77825(17) 0.0267(6) Uani 1.000000 .
H201 H 0.1108(3) 0.2442(2) 0.75370(17) 0.0320(7) Uiso 1.000000 R
C202 C 0.3342(3) 0.0889(2) 0.78161(16) 0.0262(6) Uani 1.000000 .
H202 H 0.2819(3) 0.0177(2) 0.75925(16) 0.0315(7) Uiso 1.000000 R
C204 C 0.5410(3) 0.2104(2) 0.84517(15) 0.0195(5) Uani 1.000000 .
H204 H 0.6544(3) 0.2347(2) 0.87348(15) 0.0234(6) Uiso 1.000000 R

loop_
_atom_site_aniso_label
_atom_site_aniso_U_11
_atom_site_aniso_U_22
_atom_site_aniso_U_33
_atom_site_aniso_U_12
_atom_site_aniso_U_13
_atom_site_aniso_U_23
N01 0.0206(9) 0.0224(11) 0.0159(11) 0.0014(8) -0.0015(8) 0.0021(9)
N02 0.0233(9) 0.0159(11) 0.0212(12) -0.0004(8) -0.0011(8) -0.0018(9)
C01 0.0169(10) 0.0156(13) 0.0173(13) -0.0005(9) 0.0023(9) -0.0028(10)
C02 0.0251(11) 0.0188(14) 0.0232(14) 0.0006(10) 0.0026(10) -0.0032(11)
C03 0.0174(10) 0.0153(13) 0.0134(12) 0.0012(9) -0.0005(9) -0.0004(10)
C04 0.0271(11) 0.0111(12) 0.0209(13) 0.0046(9) 0.0044(10) -0.0014(10)
C05 0.0280(11) 0.0142(13) 0.0186(14) -0.0013(10) 0.0054(10) 0.0029(10)
C11 0.0256(11) 0.0190(13) 0.0170(13) 0.0031(10) 0.0013(10) 0.0020(11)
C12 0.0415(13) 0.0379(17) 0.0232(15) -0.0009(12) -0.0014(12) 0.0033(13)
C13 0.0531(14) 0.0216(15) 0.0312(17) 0.0036(12) 0.0062(13) -0.0006(12)
C14 0.0312(12) 0.0402(17) 0.0343(17) -0.0032(11) 0.0023(12) 0.0118(13)
C21 0.0235(10) 0.0118(13) 0.0235(14) 0.0031(9) 0.0017(10) -0.0007(10)
C22 0.0364(12) 0.0304(16) 0.0301(16) 0.0094(11) 0.0050(12) -0.0022(13)
C23 0.0326(12) 0.0216(15) 0.0356(16) 0.0033(10) -0.0070(12) -0.0008(12)
C24 0.0369(13) 0.0199(14) 0.0462(18) -0.0022(11) -0.0026(12) -0.0018(13)
C100 0.0184(10) 0.0150(13) 0.0147(13) 0.0014(9) 0.0021(9) -0.0044(10)
C101 0.0206(11) 0.0332(15) 0.0242(15) -0.0018(10) 0.0019(10) 0.0049(12)
C102 0.0205(11) 0.0373(16) 0.0248(15) 0.0003(11) -0.0056(10) 0.0022(12)
C104 0.0224(11) 0.0181(13) 0.0200(14) 0.0007(10) -0.0035(10) -0.0038(11)
C200 0.0189(10) 0.0168(13) 0.0122(13) -0.0010(9) 0.0031(9) -0.0019(10)
C201 0.0223(11) 0.0256(15) 0.0319(16) 0.0019(10) -0.0039(11) -0.0075(12)
C202 0.0245(11) 0.0231(15) 0.0332(15) -0.0033(10) -0.0057(11) -0.0118(12)
C204 0.0223(11) 0.0186(14) 0.0184(14) -0.0058(10) 0.0004(10) -0.0043(11)

loop_
_atom_type_symbol
_atom_type_scat_dispersion_real
_atom_type_scat_dispersion_imag
_atom_type_scat_Cromer_Mann_a1
_atom_type_scat_Cromer_Mann_a2
_atom_type_scat_Cromer_Mann_a3
_atom_type_scat_Cromer_Mann_a4
_atom_type_scat_Cromer_Mann_b1
_atom_type_scat_Cromer_Mann_b2
_atom_type_scat_Cromer_Mann_b3
_atom_type_scat_Cromer_Mann_b4
_atom_type_scat_Cromer_Mann_c
_atom_type_scat_source
_atom_type_scat_dispersion_source
H 0.00000 0.00000 0.49300 0.32291 0.14019 0.04081 10.51090 26.12570 3.14236 57.79970 0.0030380000826 'International Tables Volume C Table 6.1.1.4 (pp. 500-502)' 'Henke, Gullikson and Davis, At. Data and Nucl. Data Tables, 1993, 54, 2'
C 0.00347 0.00161 2.31000 1.02000 1.58860 0.86500 20.84390 10.20750 0.56870 51.65120 0.215599998832 'International Tables Volume C Table 6.1.1.4 (pp. 500-502)' 'Henke, Gullikson and Davis, At. Data and Nucl. Data Tables, 1993, 54, 2'
N 0.00653 0.00323 12.21260 3.13220 2.01250 1.16630 0.00570 9.89330 28.99750 0.58260 -11.5290002823 'International Tables Volume C Table 6.1.1.4 (pp. 500-502)' 'Henke, Gullikson and Davis, At. Data and Nucl. Data Tables, 1993, 54, 2'

loop_
_geom_angle_atom_site_label_1
_geom_angle_atom_site_label_2
_geom_angle_atom_site_label_3
_geom_angle
_geom_angle_site_symmetry_1
_geom_angle_site_symmetry_3
_geom_angle_publ_flag
C102 N01 C11 124.58(17) . . ?
C104 N01 C11 127.52(17) . . ?
C104 N01 C102 107.42(17) . . ?
C202 N02 C21 125.08(18) . . ?
C204 N02 C21 126.52(16) . . ?
C204 N02 C202 107.84(17) . . ?
C03 C01 C02 107.10(17) . . ?
C100 C01 C02 109.57(16) . . ?
C100 C01 C03 109.85(15) . . ?
C200 C01 C02 108.74(15) . . ?
C200 C01 C03 111.13(16) . . ?
C200 C01 C100 110.37(18) . . ?
C04 C03 C01 122.84(18) . . ?
C05 C03 C01 120.20(18) 2_567 . ?
C05 C03 C04 116.81(18) 2_567 . ?
C05 C04 C03 121.59(19) . . ?
C04 C05 C03 121.60(19) . 2_567 ?
C12 C11 N01 109.81(18) . . ?
C13 C11 N01 109.15(17) . . ?
C13 C11 C12 110.35(17) . . ?
C14 C11 N01 109.29(16) . . ?
C14 C11 C12 108.37(18) . . ?
C14 C11 C13 109.85(18) . . ?
C22 C21 N02 108.85(17) . . ?
C23 C21 N02 109.94(18) . . ?
C23 C21 C22 110.15(16) . . ?
C24 C21 N02 109.28(15) . . ?
C24 C21 C22 109.16(19) . . ?
C24 C21 C23 109.43(18) . . ?
C101 C100 C01 127.12(18) . . ?
C104 C100 C01 127.89(18) . . ?
C104 C100 C101 104.96(18) . . ?
C102 C101 C100 108.79(18) . . ?
C101 C102 N01 108.53(18) . . ?
C100 C104 N01 110.27(18) . . ?
C201 C200 C01 127.67(17) . . ?
C204 C200 C01 126.78(19) . . ?
C204 C200 C201 105.50(18) . . ?
C202 C201 C200 108.19(18) . . ?
C201 C202 N02 108.5(2) . . ?
C200 C204 N02 109.92(18) . . ?

loop_
_geom_bond_atom_site_label_1
_geom_bond_atom_site_label_2
_geom_bond_distance
_geom_bond_site_symmetry_2
_geom_bond_publ_flag
N01 C11 1.484(3) . ?
N01 C102 1.380(2) . ?
N01 C104 1.365(2) . ?
N02 C21 1.491(2) . ?
N02 C202 1.369(2) . ?
N02 C204 1.376(3) . ?
C01 C02 1.540(3) . ?
C01 C03 1.553(3) . ?
C01 C100 1.519(3) . ?
C01 C200 1.522(3) . ?
C03 C04 1.385(3) . ?
C03 C05 1.389(3) 2_567 ?
C04 C05 1.392(3) . ?
C11 C12 1.515(3) . ?
C11 C13 1.530(3) . ?
C11 C14 1.535(3) . ?
C21 C22 1.532(3) . ?
C21 C23 1.517(3) . ?
C21 C24 1.525(3) . ?
C100 C101 1.419(3) . ?
C100 C104 1.379(3) . ?
C101 C102 1.356(3) . ?
C200 C201 1.423(3) . ?
C200 C204 1.375(3) . ?
C201 C202 1.372(3) . ?
